data_7117433
loop_
_publ_author_name
'Readman, J.E.'
'Gameson, I.'
'Hriljac, J.A.'
'Anderson, P.A.'
'Edwards, P.P.'

_publ_section_title
;
 Synthesis and structure of zinc oxide clusters encapsulated in zeolite
 LTA
;
_journal_name_full 'Chemical Communications'
_journal_page_first 595
_journal_page_last 596
_journal_volume 2000
_journal_year 2000
_chemical_formula_sum 'Al12 O50.7 Si12 Zn8.9'
_chemical_name_systematic '(Zn2.9 O2.7) Zn6 (Al12 Si12 O48)'
_space_group_IT_number 221
_symmetry_space_group_name_Hall '-P 4 2 3'
_symmetry_space_group_name_H-M 'P m -3 m'
_cell_angle_alpha 90
_cell_angle_beta 90
_cell_angle_gamma 90
_cell_formula_units_Z 1
_cell_length_a 11.9061
_cell_length_b 11.9061
_cell_length_c 11.9061
_cell_volume 1687.752
_citation_journal_id_ASTM CHCOFS
_cod_data_source_file Readman_CHCOFS_2000_989.cif
_cod_data_source_block Al12O50.7Si12Zn8.9
_cod_database_code 7117433

loop_
_symmetry_equiv_pos_as_xyz
x,y,z
-y,x,z
-x,-y,z
y,-x,z
x,-y,-z
y,x,-z
-x,y,-z
-y,-x,-z
z,x,y
-x,z,y
-z,-x,y
x,-z,y
z,-x,-y
x,z,-y
-z,x,-y
-x,-z,-y
y,z,x
y,-z,-x
z,y,-x
-y,z,-x
-z,-y,-x
-y,-z,x
z,-y,x
-z,y,x
-x,-y,-z
y,-x,-z
x,y,-z
-y,x,-z
-x,y,z
-y,-x,z
x,-y,z
y,x,z
-z,-x,-y
x,-z,-y
z,x,-y
-x,z,-y
-z,x,y
-x,-z,y
z,-x,y
x,z,y
-y,-z,-x
-y,z,x
-z,-y,x
y,-z,x
z,y,x
y,z,-x
-z,y,-x
z,-y,-x

loop_
_atom_site_label
_atom_site_type_symbol
_atom_site_fract_x
_atom_site_fract_y
_atom_site_fract_z
_atom_site_occupancy
_atom_site_U_iso_or_equiv
O1 O-2 0 0.182 0.5 1 0.0
O2 O-2 0 0.3109 0.3109 1 0.0
O3 O-2 0.1149 0.1149 0.3086 1 0.0
Si1 Si+4 0 0.1839 0.363 0.5 0.0
Al1 Al+3 0 0.1839 0.363 0.5 0.0
O4 O-2 0 0 0.175 0.45 0.0
Zn1 Zn+2 0.1346 0.1346 0.1346 0.76 0.0
Zn3 Zn+2 0.1835 0.1835 0.1835 0.26 0.0
Zn2 Zn+2 0 0 0 0.74 0.0
